data_1548798
loop_
_publ_author_name
'Rani, Varsha'
'Singh, Harkesh B.'
'Butcher, Ray J.'

_publ_section_title
;
 3,3'-[(2-Bromo-1,3-phenylene)bis(methylene)]bis(1-butyl-2,3-dihydro-1<i>H</i>-imidazole-2-selone)
;
_journal_issue 12
_journal_name_full IUCrData
_journal_page_first x171746
_journal_paper_doi 10.1107/S2414314617017461
_journal_volume 2
_journal_year 2017
_chemical_formula_iupac 'C22 H29 Br N4 Se2'
_chemical_formula_moiety 'C22 H29 Br N4 Se2'
_chemical_formula_sum 'C22 H29 Br N4 Se2'
_chemical_formula_weight 587.32
_chemical_name_systematic
3,3'-[(2-Bromo-1,3-phenylene)bis(methylene)]bis(1-butyl-2,3-dihydro-1<i>H</i>-imidazole-2-selone)
_space_group_crystal_system monoclinic
_space_group_IT_number 15
_space_group_name_Hall '-I 2ya'
_space_group_name_H-M_alt 'I 1 2/a 1'
_symmetry_space_group_name_Hall '-I 2ya'
_symmetry_space_group_name_H-M 'I 1 2/a 1'
_atom_sites_solution_hydrogens geom
_atom_sites_solution_primary direct
_atom_sites_solution_secondary difmap
_audit_creation_method SHELXL-2017/1
_cell_angle_alpha 90
_cell_angle_beta 102.61(2)
_cell_angle_gamma 90
_cell_formula_units_Z 8
_cell_length_a 23.767(3)
_cell_length_b 5.1425(3)
_cell_length_c 39.806(10)
_cell_measurement_reflns_used 7207
_cell_measurement_temperature 100(2)
_cell_measurement_theta_max 28.9300
_cell_measurement_theta_min 2.2200
_cell_volume 4747.8(14)
_computing_cell_refinement
;
CrysAlis PRO (Rigaku OD, 2015)
;
_computing_data_collection
;
CrysAlis PRO (Rigaku OD, 2015)
;
_computing_data_reduction
;
CrysAlis PRO (Rigaku OD, 2015)
;
_computing_molecular_graphics
;
SHELXTL (Sheldrick, 2008) and Mercury (Macrae <i>et al.</i>,
2008)
;
_computing_publication_material
;
SHELXTL (Sheldrick, 2008) and PLATON (Spek, 2009)
;
_computing_structure_refinement
;
SHELXL2017 (Sheldrick, 2015b)
;
_computing_structure_solution
;
SHELXT (Sheldrick, 2015a)
;
_diffrn_ambient_temperature 100(2)
_diffrn_measured_fraction_theta_full 0.999
_diffrn_measured_fraction_theta_max 0.942
_diffrn_measurement_device_type 'Rigaku CCD'
_diffrn_measurement_method '\w scans'
_diffrn_radiation_type MoK\a
_diffrn_radiation_wavelength 0.71073
_diffrn_reflns_av_R_equivalents 0.1128
_diffrn_reflns_limit_h_max 32
_diffrn_reflns_limit_h_min -34
_diffrn_reflns_limit_k_max 7
_diffrn_reflns_limit_k_min -7
_diffrn_reflns_limit_l_max 57
_diffrn_reflns_limit_l_min -54
_diffrn_reflns_number 34850
_diffrn_reflns_theta_full 25.242
_diffrn_reflns_theta_max 31.079
_diffrn_reflns_theta_min 2.233
_exptl_absorpt_coefficient_mu 4.814
_exptl_absorpt_correction_T_max 1.00000
_exptl_absorpt_correction_T_min 0.58107
_exptl_absorpt_correction_type multi-scan
_exptl_absorpt_process_details
;
(CrysAlis PRO; Rigaku OD, 2015)
;
_exptl_crystal_colour colorless
_exptl_crystal_density_diffrn 1.643
_exptl_crystal_description prism
_exptl_crystal_F_000 2336
_exptl_crystal_size_max 0.23
_exptl_crystal_size_mid 0.17
_exptl_crystal_size_min 0.09
_refine_diff_density_max 0.646
_refine_diff_density_min -0.997
_refine_ls_extinction_method none
_refine_ls_goodness_of_fit_ref 1.017
_refine_ls_hydrogen_treatment constr
_refine_ls_matrix_type full
_refine_ls_number_parameters 302
_refine_ls_number_reflns 7195
_refine_ls_number_restraints 311
_refine_ls_restrained_S_all 0.999
_refine_ls_R_factor_all 0.1324
_refine_ls_R_factor_gt 0.0619
_refine_ls_shift/su_max 0.003
_refine_ls_shift/su_mean 0.000
_refine_ls_structure_factor_coef Fsqd
_refine_ls_weighting_details 'w=1/[\s^2^(Fo^2^)+(0.0580P)^2^] where P=(Fo^2^+2Fc^2^)/3'
_refine_ls_weighting_scheme calc
_refine_ls_wR_factor_gt 0.1199
_refine_ls_wR_factor_ref 0.1461
_reflns_number_gt 4099
_reflns_number_total 7195
_reflns_threshold_expression 'I > 2\s(I)'
_cod_data_source_file su5405sup1.cif
_cod_data_source_block I
_cod_database_code 1548798
_shelx_space_group_comment
;
The symmetry employed for this shelxl refinement is uniquely defined
by the following loop, which should always be used as a source of
symmetry information in preference to the above space-group names.
They are only intended as comments.
;

loop_
_space_group_symop_operation_xyz
'x, y, z'
'-x+1/2, y, -z'
'x+1/2, y+1/2, z+1/2'
'-x+1, y+1/2, -z+1/2'
'-x, -y, -z'
'x-1/2, -y, z'
'-x+1/2, -y+1/2, -z+1/2'
'x, -y+1/2, z+1/2'

loop_
_atom_site_type_symbol
_atom_site_label
_atom_site_fract_x
_atom_site_fract_y
_atom_site_fract_z
_atom_site_U_iso_or_equiv
_atom_site_adp_type
_atom_site_calc_flag
_atom_site_occupancy
_atom_site_disorder_assembly
_atom_site_disorder_group
Br Br1 0.03432(2) 0.42252(9) 0.23314(2) 0.03175(14) Uani d 1 . .
Se Se1 0.13904(2) -0.26010(11) 0.34617(2) 0.04244(16) Uani d 1 . .
Se Se2 0.08179(2) 0.17304(11) 0.09546(2) 0.04280(17) Uani d 1 . .
N N1 0.18882(16) 0.1338(8) 0.31010(10) 0.0316(9) Uani d 1 . .
N N2 0.25023(16) -0.0141(8) 0.35460(10) 0.0333(9) Uani d 1 . .
N N3 0.00557(16) -0.0457(8) 0.13496(10) 0.0317(9) Uani d 1 . .
N N4 -0.00708(16) -0.2196(8) 0.08424(10) 0.0331(9) Uani d 1 . .
C C1 0.08406(18) 0.1496(9) 0.22385(12) 0.0278(10) Uani d 1 . .
C C2 0.12891(19) 0.0756(9) 0.25105(12) 0.0283(10) Uani d 1 . .
C C3 0.16548(19) -0.1204(9) 0.24409(12) 0.0312(10) Uani d 1 . .
H H3A 0.196352 -0.178879 0.261858 0.037 Uiso calc 1 . .
C C4 0.15725(19) -0.2312(9) 0.21144(12) 0.0314(10) Uani d 1 . .
H H4A 0.182993 -0.361719 0.207026 0.038 Uiso calc 1 . .
C C5 0.11175(19) -0.1523(9) 0.18535(13) 0.0318(10) Uani d 1 . .
H H5A 0.106484 -0.229836 0.163219 0.038 Uiso calc 1 . .
C C6 0.07374(18) 0.0393(9) 0.19125(12) 0.0288(10) Uani d 1 . .
C C7 0.13510(19) 0.1943(10) 0.28618(12) 0.0353(11) Uani d 1 . .
H H7A 0.131785 0.385518 0.283642 0.042 Uiso calc 1 . .
H H7B 0.102736 0.133754 0.296168 0.042 Uiso calc 1 . .
C C8 0.19483(19) -0.0397(10) 0.33649(13) 0.0327(11) Uani d 1 . .
C C9 0.2400(2) 0.2678(10) 0.31233(14) 0.0378(12) Uani d 1 . .
H H9A 0.246848 0.401618 0.297264 0.045 Uiso calc 1 . .
C C10 0.2781(2) 0.1749(10) 0.33961(13) 0.0362(11) Uani d 1 . .
H H10A 0.317070 0.228839 0.347217 0.043 Uiso calc 1 . .
C C11A 0.2772(6) -0.150(4) 0.3877(2) 0.0415(18) Uani d 0.777(9) A 1
H H11A 0.314525 -0.227601 0.385894 0.050 Uiso calc 0.777(9) A 1
H H11B 0.251583 -0.292610 0.392113 0.050 Uiso calc 0.777(9) A 1
C C12A 0.2866(3) 0.0431(17) 0.41745(18) 0.0459(18) Uani d 0.777(9) A 1
H H12A 0.312305 -0.038945 0.437571 0.055 Uiso calc 0.777(9) A 1
H H12B 0.307207 0.195545 0.410878 0.055 Uiso calc 0.777(9) A 1
C C13A 0.2347(4) 0.138(2) 0.4285(2) 0.058(2) Uani d 0.777(9) A 1
H H13A 0.207640 0.212700 0.408279 0.070 Uiso calc 0.777(9) A 1
H H13B 0.246190 0.279971 0.445444 0.070 Uiso calc 0.777(9) A 1
C C14A 0.2031(3) -0.0743(18) 0.4447(2) 0.068(3) Uani d 0.777(9) A 1
H H14A 0.169133 0.001099 0.451154 0.102 Uiso calc 0.777(9) A 1
H H14B 0.229140 -0.144843 0.465166 0.102 Uiso calc 0.777(9) A 1
H H14C 0.190994 -0.214146 0.427911 0.102 Uiso calc 0.777(9) A 1
C C15 0.0234(2) 0.1316(10) 0.16346(13) 0.0360(11) Uani d 1 . .
H H15A -0.009932 0.163767 0.174104 0.043 Uiso calc 1 . .
H H15B 0.033920 0.299565 0.154351 0.043 Uiso calc 1 . .
C C16 0.02429(19) -0.0392(9) 0.10495(12) 0.0313(10) Uani d 1 . .
C C17 -0.0368(2) -0.2339(10) 0.13295(14) 0.0360(11) Uani d 1 . .
H H17A -0.056450 -0.279112 0.150487 0.043 Uiso calc 1 . .
C C18 -0.0446(2) -0.3398(10) 0.10158(14) 0.0368(11) Uani d 1 . .
H H18A -0.071160 -0.473955 0.092722 0.044 Uiso calc 1 . .
C C19 -0.0022(2) -0.2783(11) 0.04901(13) 0.0414(12) Uani d 1 . .
H H19A 0.009974 -0.461625 0.047847 0.050 Uiso calc 1 . .
H H19B 0.028133 -0.166725 0.043003 0.050 Uiso calc 1 . .
C C20 -0.0580(2) -0.2359(11) 0.02291(14) 0.0469(14) Uani d 1 . .
H H20A -0.051574 -0.278474 -0.000216 0.056 Uiso calc 1 . .
H H20B -0.087093 -0.359333 0.027889 0.056 Uiso calc 1 . .
C C21 -0.0822(2) 0.0339(12) 0.02194(14) 0.0503(14) Uani d 1 . .
H H21A -0.053011 0.159054 0.017564 0.060 Uiso calc 1 . .
H H21B -0.090319 0.075274 0.044720 0.060 Uiso calc 1 . .
C C22 -0.1373(3) 0.0678(15) -0.00551(16) 0.070(2) Uani d 1 . .
H H22A -0.152009 0.244755 -0.004373 0.105 Uiso calc 1 . .
H H22B -0.166194 -0.057673 -0.001584 0.105 Uiso calc 1 . .
H H22C -0.129043 0.038010 -0.028284 0.105 Uiso calc 1 . .
C C11B 0.274(2) -0.165(14) 0.3813(8) 0.048(4) Uani d 0.223(9) A 2
H H11C 0.315587 -0.187117 0.380908 0.057 Uiso calc 0.223(9) A 2
H H11D 0.256154 -0.339009 0.377563 0.057 Uiso calc 0.223(9) A 2
C C12B 0.2706(12) -0.073(6) 0.4171(6) 0.056(4) Uani d 0.223(9) A 2
H H12C 0.270102 -0.228140 0.431643 0.067 Uiso calc 0.223(9) A 2
H H12D 0.306396 0.024516 0.426880 0.067 Uiso calc 0.223(9) A 2
C C13B 0.2211(12) 0.093(8) 0.4200(5) 0.059(4) Uani d 0.223(9) A 2
H H13C 0.185392 -0.011671 0.414007 0.070 Uiso calc 0.223(9) A 2
H H13D 0.217749 0.236373 0.403042 0.070 Uiso calc 0.223(9) A 2
C C14B 0.2259(11) 0.211(6) 0.4562(6) 0.059(6) Uani d 0.223(9) A 2
H H14D 0.187460 0.220141 0.461396 0.089 Uiso calc 0.223(9) A 2
H H14E 0.242222 0.386475 0.456853 0.089 Uiso calc 0.223(9) A 2
H H14F 0.250942 0.101579 0.473348 0.089 Uiso calc 0.223(9) A 2

loop_
_atom_site_aniso_label
_atom_site_aniso_U_11
_atom_site_aniso_U_22
_atom_site_aniso_U_33
_atom_site_aniso_U_12
_atom_site_aniso_U_13
_atom_site_aniso_U_23
Br1 0.0238(2) 0.0309(3) 0.0410(3) 0.00448(19) 0.00805(19) 0.0010(2)
Se1 0.0290(3) 0.0445(3) 0.0546(4) -0.0049(2) 0.0109(2) -0.0029(3)
Se2 0.0278(3) 0.0556(4) 0.0433(3) -0.0039(2) 0.0039(2) 0.0106(3)
N1 0.0225(18) 0.040(2) 0.031(2) 0.0018(16) 0.0020(15) -0.0011(18)
N2 0.0243(18) 0.038(2) 0.035(2) 0.0038(17) 0.0025(16) -0.0007(18)
N3 0.0247(19) 0.036(2) 0.033(2) 0.0032(16) 0.0024(16) -0.0002(17)
N4 0.028(2) 0.037(2) 0.033(2) 0.0007(17) 0.0033(17) 0.0045(18)
C1 0.021(2) 0.027(2) 0.036(2) 0.0039(18) 0.0098(18) 0.000(2)
C2 0.025(2) 0.029(2) 0.032(2) 0.0003(18) 0.0079(18) 0.002(2)
C3 0.024(2) 0.038(3) 0.031(2) 0.0067(19) 0.0040(19) 0.006(2)
C4 0.025(2) 0.038(3) 0.034(3) 0.004(2) 0.0113(19) 0.002(2)
C5 0.029(2) 0.036(3) 0.032(3) 0.002(2) 0.0094(19) 0.001(2)
C6 0.021(2) 0.036(3) 0.030(2) 0.0012(18) 0.0075(17) 0.003(2)
C7 0.026(2) 0.041(3) 0.035(3) 0.012(2) -0.001(2) -0.001(2)
C8 0.022(2) 0.038(3) 0.038(3) 0.0029(19) 0.0050(19) 0.001(2)
C9 0.030(2) 0.039(3) 0.045(3) -0.001(2) 0.010(2) 0.004(2)
C10 0.025(2) 0.049(3) 0.035(3) -0.002(2) 0.0066(19) -0.005(2)
C11A 0.027(3) 0.065(4) 0.031(4) 0.007(3) 0.003(3) 0.012(4)
C12A 0.032(3) 0.071(5) 0.031(3) -0.010(3) 0.000(3) 0.007(3)
C13A 0.054(4) 0.082(5) 0.033(4) 0.004(4) -0.002(3) -0.008(4)
C14A 0.040(4) 0.111(7) 0.053(5) 0.000(4) 0.011(4) 0.007(5)
C15 0.030(2) 0.042(3) 0.034(3) 0.011(2) 0.004(2) -0.001(2)
C16 0.022(2) 0.040(3) 0.031(2) 0.0041(19) 0.0039(18) 0.008(2)
C17 0.031(2) 0.041(3) 0.039(3) 0.001(2) 0.013(2) 0.008(2)
C18 0.033(2) 0.035(3) 0.041(3) -0.006(2) 0.006(2) 0.003(2)
C19 0.039(3) 0.048(3) 0.036(3) 0.008(2) 0.008(2) -0.002(2)
C20 0.048(3) 0.059(3) 0.034(3) 0.007(3) 0.009(2) -0.003(3)
C21 0.048(3) 0.062(4) 0.036(3) 0.008(3) -0.001(2) -0.004(3)
C22 0.050(4) 0.105(6) 0.049(4) 0.026(4) -0.001(3) 0.002(4)
C11B 0.035(7) 0.069(7) 0.033(6) 0.008(6) -0.005(6) 0.007(6)
C12B 0.047(7) 0.079(7) 0.037(5) 0.005(6) -0.002(6) 0.005(6)
C13B 0.049(7) 0.085(8) 0.037(7) 0.004(7) 0.000(6) -0.006(7)
C14B 0.045(10) 0.093(12) 0.040(9) -0.018(10) 0.008(9) -0.009(9)

loop_
_atom_type_symbol
_atom_type_description
_atom_type_scat_dispersion_real
_atom_type_scat_dispersion_imag
_atom_type_scat_source
C C 0.0033 0.0016 'International Tables Vol C Tables 4.2.6.8 and 6.1.1.4'
H H 0.0000 0.0000 'International Tables Vol C Tables 4.2.6.8 and 6.1.1.4'
Br Br -0.2901 2.4595 'International Tables Vol C Tables 4.2.6.8 and 6.1.1.4'
N N 0.0061 0.0033 'International Tables Vol C Tables 4.2.6.8 and 6.1.1.4'
Se Se -0.0929 2.2259 'International Tables Vol C Tables 4.2.6.8 and 6.1.1.4'

loop_
_geom_angle_atom_site_label_1
_geom_angle_atom_site_label_2
_geom_angle_atom_site_label_3
_geom_angle_site_symmetry_1
_geom_angle_site_symmetry_3
_geom_angle
C1 Br1 Br1 . 4_445 83.93(13)
C1 Br1 Br1 . 4_455 167.60(15)
Br1 Br1 Br1 4_445 4_455 95.68(3)
C8 N1 C9 . . 109.5(4)
C8 N1 C7 . . 125.2(4)
C9 N1 C7 . . 124.8(4)
C11B N2 C8 . . 124(3)
C11B N2 C10 . . 126(3)
C8 N2 C10 . . 109.8(4)
C8 N2 C11A . . 126.5(8)
C10 N2 C11A . . 123.5(8)
C16 N3 C17 . . 109.8(4)
C16 N3 C15 . . 125.2(4)
C17 N3 C15 . . 124.8(4)
C16 N4 C18 . . 109.3(4)
C16 N4 C19 . . 125.2(4)
C18 N4 C19 . . 125.4(4)
C6 C1 C2 . . 124.2(4)
C6 C1 Br1 . . 119.2(3)
C2 C1 Br1 . . 116.6(3)
C3 C2 C1 . . 116.5(4)
C3 C2 C7 . . 122.6(4)
C1 C2 C7 . . 120.9(4)
C4 C3 C2 . . 120.9(4)
C4 C3 H3A . . 119.6
C2 C3 H3A . . 119.6
C5 C4 C3 . . 120.4(4)
C5 C4 H4A . . 119.8
C3 C4 H4A . . 119.8
C4 C5 C6 . . 120.7(5)
C4 C5 H5A . . 119.7
C6 C5 H5A . . 119.7
C1 C6 C5 . . 117.3(4)
C1 C6 C15 . . 120.2(4)
C5 C6 C15 . . 122.4(4)
N1 C7 C2 . . 114.6(4)
N1 C7 H7A . . 108.6
C2 C7 H7A . . 108.6
N1 C7 H7B . . 108.6
C2 C7 H7B . . 108.6
H7A C7 H7B . . 107.6
N2 C8 N1 . . 105.7(4)
N2 C8 Se1 . . 127.1(4)
N1 C8 Se1 . . 127.1(3)
C10 C9 N1 . . 107.7(4)
C10 C9 H9A . . 126.2
N1 C9 H9A . . 126.2
C9 C10 N2 . . 107.2(4)
C9 C10 H10A . . 126.4
N2 C10 H10A . . 126.4
N2 C11A C12A . . 109.7(11)
N2 C11A H11A . . 109.7
C12A C11A H11A . . 109.7
N2 C11A H11B . . 109.7
C12A C11A H11B . . 109.7
H11A C11A H11B . . 108.2
C13A C12A C11A . . 117.1(6)
C13A C12A H12A . . 108.0
C11A C12A H12A . . 108.0
C13A C12A H12B . . 108.0
C11A C12A H12B . . 108.0
H12A C12A H12B . . 107.3
C12A C13A C14A . . 113.7(7)
C12A C13A H13A . . 108.8
C14A C13A H13A . . 108.8
C12A C13A H13B . . 108.8
C14A C13A H13B . . 108.8
H13A C13A H13B . . 107.7
C13A C14A H14A . . 109.5
C13A C14A H14B . . 109.5
H14A C14A H14B . . 109.5
C13A C14A H14C . . 109.5
H14A C14A H14C . . 109.5
H14B C14A H14C . . 109.5
N3 C15 C6 . . 115.1(4)
N3 C15 H15A . . 108.5
C6 C15 H15A . . 108.5
N3 C15 H15B . . 108.5
C6 C15 H15B . . 108.5
H15A C15 H15B . . 107.5
N4 C16 N3 . . 106.0(4)
N4 C16 Se2 . . 127.8(4)
N3 C16 Se2 . . 126.2(4)
C18 C17 N3 . . 106.8(4)
C18 C17 H17A . . 126.6
N3 C17 H17A . . 126.6
C17 C18 N4 . . 108.1(4)
C17 C18 H18A . . 126.0
N4 C18 H18A . . 126.0
N4 C19 C20 . . 112.8(4)
N4 C19 H19A . . 109.0
C20 C19 H19A . . 109.0
N4 C19 H19B . . 109.0
C20 C19 H19B . . 109.0
H19A C19 H19B . . 107.8
C21 C20 C19 . . 115.2(5)
C21 C20 H20A . . 108.5
C19 C20 H20A . . 108.5
C21 C20 H20B . . 108.5
C19 C20 H20B . . 108.5
H20A C20 H20B . . 107.5
C20 C21 C22 . . 112.9(5)
C20 C21 H21A . . 109.0
C22 C21 H21A . . 109.0
C20 C21 H21B . . 109.0
C22 C21 H21B . . 109.0
H21A C21 H21B . . 107.8
C21 C22 H22A . . 109.5
C21 C22 H22B . . 109.5
H22A C22 H22B . . 109.5
C21 C22 H22C . . 109.5
H22A C22 H22C . . 109.5
H22B C22 H22C . . 109.5
N2 C11B C12B . . 117(3)
N2 C11B H11C . . 108.0
C12B C11B H11C . . 108.0
N2 C11B H11D . . 108.0
C12B C11B H11D . . 108.0
H11C C11B H11D . . 107.2
C13B C12B C11B . . 117.6(10)
C13B C12B H12C . . 107.9
C11B C12B H12C . . 107.9
C13B C12B H12D . . 107.9
C11B C12B H12D . . 107.9
H12C C12B H12D . . 107.2
C12B C13B C14B . . 113.8(10)
C12B C13B H13C . . 108.8
C14B C13B H13C . . 108.8
C12B C13B H13D . . 108.8
C14B C13B H13D . . 108.8
H13C C13B H13D . . 107.7
C13B C14B H14D . . 109.5
C13B C14B H14E . . 109.5
H14D C14B H14E . . 109.5
C13B C14B H14F . . 109.5
H14D C14B H14F . . 109.5
H14E C14B H14F . . 109.5

loop_
_geom_bond_atom_site_label_1
_geom_bond_atom_site_label_2
_geom_bond_site_symmetry_2
_geom_bond_distance
Br1 C1 . 1.922(4)
Br1 Br1 4_445 3.4688(7)
Br1 Br1 4_455 3.4688(7)
Se1 C8 . 1.848(5)
Se2 C16 . 1.851(5)
N1 C8 . 1.362(6)
N1 C9 . 1.383(6)
N1 C7 . 1.450(5)
N2 C11B . 1.34(5)
N2 C8 . 1.363(6)
N2 C10 . 1.383(6)
N2 C11A . 1.508(12)
N3 C16 . 1.363(6)
N3 C17 . 1.386(6)
N3 C15 . 1.445(6)
N4 C16 . 1.352(6)
N4 C18 . 1.386(6)
N4 C19 . 1.464(6)
C1 C6 . 1.388(6)
C1 C2 . 1.396(6)
C2 C3 . 1.397(6)
C2 C7 . 1.503(6)
C3 C4 . 1.393(6)
C3 H3A . 0.9500
C4 C5 . 1.387(6)
C4 H4A . 0.9500
C5 C6 . 1.391(6)
C5 H5A . 0.9500
C6 C15 . 1.518(6)
C7 H7A . 0.9900
C7 H7B . 0.9900
C9 C10 . 1.342(7)
C9 H9A . 0.9500
C10 H10A . 0.9500
C11A C12A . 1.524(11)
C11A H11A . 0.9900
C11A H11B . 0.9900
C12A C13A . 1.479(9)
C12A H12A . 0.9900
C12A H12B . 0.9900
C13A C14A . 1.545(12)
C13A H13A . 0.9900
C13A H13B . 0.9900
C14A H14A . 0.9800
C14A H14B . 0.9800
C14A H14C . 0.9800
C15 H15A . 0.9900
C15 H15B . 0.9900
C17 C18 . 1.338(7)
C17 H17A . 0.9500
C18 H18A . 0.9500
C19 C20 . 1.512(7)
C19 H19A . 0.9900
C19 H19B . 0.9900
C20 C21 . 1.500(8)
C20 H20A . 0.9900
C20 H20B . 0.9900
C21 C22 . 1.520(7)
C21 H21A . 0.9900
C21 H21B . 0.9900
C22 H22A . 0.9800
C22 H22B . 0.9800
C22 H22C . 0.9800
C11B C12B . 1.523(12)
C11B H11C . 0.9900
C11B H11D . 0.9900
C12B C13B . 1.478(10)
C12B H12C . 0.9900
C12B H12D . 0.9900
C13B C14B . 1.545(13)
C13B H13C . 0.9900
C13B H13D . 0.9900
C14B H14D . 0.9800
C14B H14E . 0.9800
C14B H14F . 0.9800

loop_
_geom_hbond_atom_site_label_D
_geom_hbond_atom_site_label_H
_geom_hbond_atom_site_label_A
_geom_hbond_site_symmetry_A
_geom_hbond_distance_DH
_geom_hbond_distance_HA
_geom_hbond_distance_DA
_geom_hbond_angle_DHA
C10 H10A Se2 7 0.95 2.97 3.823(5) 150
C12A H12B Se2 7 0.99 2.79 3.590(7) 139
C19 H19A Se2 1_545 0.99 2.94 3.708(5) 136

loop_
_geom_torsion_atom_site_label_1
_geom_torsion_atom_site_label_2
_geom_torsion_atom_site_label_3
_geom_torsion_atom_site_label_4
_geom_torsion
C6 C1 C2 C3 0.8(7)
Br1 C1 C2 C3 -179.1(3)
C6 C1 C2 C7 -176.5(4)
Br1 C1 C2 C7 3.5(6)
C1 C2 C3 C4 0.7(7)
C7 C2 C3 C4 178.0(4)
C2 C3 C4 C5 -1.3(7)
C3 C4 C5 C6 0.3(7)
C2 C1 C6 C5 -1.8(7)
Br1 C1 C6 C5 178.2(3)
C2 C1 C6 C15 179.4(4)
Br1 C1 C6 C15 -0.6(6)
C4 C5 C6 C1 1.2(7)
C4 C5 C6 C15 180.0(4)
C8 N1 C7 C2 -104.3(5)
C9 N1 C7 C2 84.6(6)
C3 C2 C7 N1 13.2(7)
C1 C2 C7 N1 -169.6(4)
C11B N2 C8 N1 -175.0(13)
C10 N2 C8 N1 0.3(5)
C11A N2 C8 N1 175.4(6)
C11B N2 C8 Se1 5.9(15)
C10 N2 C8 Se1 -178.7(4)
C11A N2 C8 Se1 -3.6(9)
C9 N1 C8 N2 -0.9(5)
C7 N1 C8 N2 -173.1(4)
C9 N1 C8 Se1 178.1(4)
C7 N1 C8 Se1 5.9(7)
C8 N1 C9 C10 1.2(6)
C7 N1 C9 C10 173.4(4)
N1 C9 C10 N2 -0.9(6)
C11B N2 C10 C9 175.7(16)
C8 N2 C10 C9 0.4(6)
C11A N2 C10 C9 -174.9(6)
C8 N2 C11A C12A -108.0(11)
C10 N2 C11A C12A 66.5(10)
N2 C11A C12A C13A 71.2(14)
C11A C12A C13A C14A 66.6(12)
C16 N3 C15 C6 -93.5(5)
C17 N3 C15 C6 92.2(5)
C1 C6 C15 N3 -161.1(4)
C5 C6 C15 N3 20.2(6)
C18 N4 C16 N3 -0.8(5)
C19 N4 C16 N3 179.2(4)
C18 N4 C16 Se2 178.5(3)
C19 N4 C16 Se2 -1.6(7)
C17 N3 C16 N4 1.1(5)
C15 N3 C16 N4 -174.0(4)
C17 N3 C16 Se2 -178.2(3)
C15 N3 C16 Se2 6.8(6)
C16 N3 C17 C18 -0.9(5)
C15 N3 C17 C18 174.1(4)
N3 C17 C18 N4 0.4(5)
C16 N4 C18 C17 0.2(5)
C19 N4 C18 C17 -179.7(4)
C16 N4 C19 C20 -120.4(5)
C18 N4 C19 C20 59.5(6)
N4 C19 C20 C21 58.1(7)
C19 C20 C21 C22 178.1(5)
C8 N2 C11B C12B -92(6)
C10 N2 C11B C12B 94(5)
N2 C11B C12B C13B 28(8)
C11B C12B C13B C14B -171(5)

_cod_database_fobs_code 1548798
